data_7237145
loop_
_publ_author_name
'Li, Shuixing'
'Zhan, Lingling'
'Zhao, Wenchao'
'Zhang, Shuhua'
'Ali, Basharat'
'Fu, Zhisheng'
'Lau, Tsz-Ki'
'Lu, Xinhui'
'Shi, Minmin'
'Li, Chang-Zhi'
'Hou, Jianhui'
'Chen, Hongzheng'

_publ_section_title
;
 Revealing the effects of molecular packing on the performances of polymer
 solar cells based on A--D--C--D--A type non-fullerene acceptors
;
_journal_issue 25
_journal_name_full 'Journal of Materials Chemistry A'
_journal_page_first 12132
_journal_paper_doi 10.1039/C8TA03753A
_journal_volume 6
_journal_year 2018
_chemical_formula_moiety 'C16 H12 F2 O2 S2'
_chemical_formula_sum 'C16 H12 F2 O2 S2'
_chemical_formula_weight 338.38
_space_group_crystal_system monoclinic
_space_group_IT_number 14
_space_group_name_Hall '-P 2yn'
_space_group_name_H-M_alt 'P 1 21/n 1'
_atom_sites_solution_hydrogens geom
_atom_sites_solution_primary dual
_audit_creation_date 2017-12-07
_audit_creation_method
;
Olex2 1.2
(compiled 2017.03.28 svn.r3405 for OlexSys, GUI svn.r5381)
;
_audit_update_record
;
2018-04-23 deposited with the CCDC.
2018-05-31 downloaded from the CCDC.
;
_cell_angle_alpha 90
_cell_angle_beta 98.039(12)
_cell_angle_gamma 90
_cell_formula_units_Z 2
_cell_length_a 5.5646(6)
_cell_length_b 6.9441(8)
_cell_length_c 18.902(2)
_cell_measurement_reflns_used 1412
_cell_measurement_temperature 150
_cell_measurement_theta_max 29.2899
_cell_measurement_theta_min 3.1227
_cell_volume 723.22(14)
_computing_cell_refinement
;
CrysAlisPro, Agilent Technologies,
Version 1.171.35.11 (release 16-05-2011 CrysAlis171 .NET)
(compiled May 16 2011,17:55:39)
;
_computing_data_collection
;
CrysAlisPro, Agilent Technologies,
Version 1.171.35.11 (release 16-05-2011 CrysAlis171 .NET)
(compiled May 16 2011,17:55:39)
;
_computing_data_reduction
;
CrysAlisPro, Agilent Technologies,
Version 1.171.35.11 (release 16-05-2011 CrysAlis171 .NET)
(compiled May 16 2011,17:55:39)
;
_computing_molecular_graphics 'Olex2 (Dolomanov et al., 2009)'
_computing_publication_material 'Olex2 (Dolomanov et al., 2009)'
_computing_structure_refinement 'ShelXL (Sheldrick, 2015)'
_computing_structure_solution 'ShelXT (Sheldrick, 2015)'
_diffrn_ambient_temperature 150
_diffrn_detector_area_resol_mean 10.3592
_diffrn_measured_fraction_theta_full 0.998
_diffrn_measured_fraction_theta_max 0.998
_diffrn_measurement_details
;
#__ type_ start__ end____ width___ exp.time_
  1 omega  -43.00   32.00   1.0000    3.0000
omega____ theta____ kappa____ phi______ frames
    -      -11.4683   82.0000  162.0000 75

#__ type_ start__ end____ width___ exp.time_
  2 omega  -89.00   19.00   1.0000    3.0000
omega____ theta____ kappa____ phi______ frames
    -      -11.4683  -77.0000   30.0000 108

#__ type_ start__ end____ width___ exp.time_
  3 omega  -12.00   83.00   1.0000    3.0000
omega____ theta____ kappa____ phi______ frames
    -       11.7808   38.0000  -30.0000 95
;
_diffrn_measurement_device_type 'Xcalibur, Atlas, Gemini ultra'
_diffrn_measurement_method '\w scans'
_diffrn_orient_matrix_UB_11 -0.0849732000
_diffrn_orient_matrix_UB_12 -0.0762612000
_diffrn_orient_matrix_UB_13 -0.0066228000
_diffrn_orient_matrix_UB_21 -0.0512797000
_diffrn_orient_matrix_UB_22 0.0451494000
_diffrn_orient_matrix_UB_23 -0.0322472000
_diffrn_orient_matrix_UB_31 0.0820705000
_diffrn_orient_matrix_UB_32 -0.0507383000
_diffrn_orient_matrix_UB_33 -0.0187424000
_diffrn_radiation_monochromator graphite
_diffrn_radiation_type MoK\a
_diffrn_radiation_wavelength 0.71073
_diffrn_reflns_av_R_equivalents 0.0446
_diffrn_reflns_av_unetI/netI 0.0455
_diffrn_reflns_Laue_measured_fraction_full 0.998
_diffrn_reflns_Laue_measured_fraction_max 0.998
_diffrn_reflns_limit_h_max 6
_diffrn_reflns_limit_h_min -6
_diffrn_reflns_limit_k_max 8
_diffrn_reflns_limit_k_min -6
_diffrn_reflns_limit_l_max 22
_diffrn_reflns_limit_l_min -21
_diffrn_reflns_number 4341
_diffrn_reflns_point_group_measured_fraction_full 0.998
_diffrn_reflns_point_group_measured_fraction_max 0.998
_diffrn_reflns_theta_full 25.242
_diffrn_reflns_theta_max 25.346
_diffrn_reflns_theta_min 3.129
_diffrn_source 'Enhance (Mo) X-ray Source'
_exptl_absorpt_coefficient_mu 0.394
_exptl_absorpt_correction_T_max 1.00000
_exptl_absorpt_correction_T_min 0.90430
_exptl_absorpt_correction_type multi-scan
_exptl_absorpt_process_details
;
CrysAlisPro, Agilent Technologies,
Version 1.171.35.11 (release 16-05-2011 CrysAlis171 .NET)
(compiled May 16 2011,17:55:39)
Empirical absorption correction using spherical harmonics,
 implemented in SCALE3 ABSPACK scaling algorithm.
;
_exptl_crystal_colour colourless
_exptl_crystal_colour_primary colourless
_exptl_crystal_density_diffrn 1.554
_exptl_crystal_description needle
_exptl_crystal_F_000 348
_exptl_crystal_size_max 0.36
_exptl_crystal_size_mid 0.18
_exptl_crystal_size_min 0.1
_refine_diff_density_max 0.350
_refine_diff_density_min -0.323
_refine_diff_density_rms 0.065
_refine_ls_extinction_method none
_refine_ls_goodness_of_fit_ref 1.059
_refine_ls_hydrogen_treatment constr
_refine_ls_matrix_type full
_refine_ls_number_parameters 101
_refine_ls_number_reflns 1326
_refine_ls_number_restraints 0
_refine_ls_restrained_S_all 1.059
_refine_ls_R_factor_all 0.0605
_refine_ls_R_factor_gt 0.0449
_refine_ls_shift/su_max 0.000
_refine_ls_shift/su_mean 0.000
_refine_ls_structure_factor_coef Fsqd
_refine_ls_weighting_details 'w=1/[\s^2^(Fo^2^)+(0.0454P)^2^+0.6891P] where P=(Fo^2^+2Fc^2^)/3'
_refine_ls_weighting_scheme calc
_refine_ls_wR_factor_gt 0.1040
_refine_ls_wR_factor_ref 0.1151
_reflns_Friedel_coverage 0.000
_reflns_number_gt 1052
_reflns_number_total 1326
_reflns_threshold_expression 'I > 2\s(I)'
_cod_data_source_file c8ta03753a2.cif
_cod_data_source_block 171207_fpt_o
_cod_original_cell_volume 723.22(15)
_cod_database_code 7237145
_shelx_shelxl_version_number 2016/6
_chemical_oxdiff_formula 'C H N O S'
_shelx_space_group_comment
;
The symmetry employed for this shelxl refinement is uniquely defined
by the following loop, which should always be used as a source of
symmetry information in preference to the above space-group names.
They are only intended as comments.
;
_shelx_estimated_absorpt_t_max 0.962
_shelx_estimated_absorpt_t_min 0.871
_reflns_odcompleteness_completeness 99.69
_reflns_odcompleteness_iscentric 1
_reflns_odcompleteness_theta 26.32
_olex2_refinement_description
;
1. Fixed Uiso
 At 1.2 times of:
  All C(H) groups
 At 1.5 times of:
  All C(H,H,H) groups
2.a Aromatic/amide H refined with riding coordinates:
 C1(H1), C2(H2), C3(H3)
2.b Idealised Me refined as rotating group:
 C8(H8A,H8B,H8C)
;
_olex2_submission_special_instructions 'No special instructions were received'

loop_
_space_group_symop_operation_xyz
'x, y, z'
'-x+1/2, y+1/2, -z+1/2'
'-x, -y, -z'
'x-1/2, -y-1/2, z-1/2'

loop_
_atom_site_label
_atom_site_type_symbol
_atom_site_fract_x
_atom_site_fract_y
_atom_site_fract_z
_atom_site_U_iso_or_equiv
_atom_site_adp_type
_atom_site_occupancy
_atom_site_site_symmetry_order
_atom_site_calc_flag
_atom_site_refinement_flags_posn
S1 S 0.87928(14) 0.36755(12) 0.69599(4) 0.0361(3) Uani 1 1 d .
F1 F 0.7303(3) 0.1706(2) 0.47265(8) 0.0288(4) Uani 1 1 d .
O1 O 0.3882(3) 0.3033(3) 0.37282(9) 0.0241(5) Uani 1 1 d .
C1 C 1.1403(6) 0.2406(4) 0.71533(17) 0.0365(8) Uani 1 1 d .
H1 H 1.211257 0.208324 0.762493 0.044 Uiso 1 1 calc R
C2 C 1.2358(5) 0.1906(4) 0.65633(17) 0.0349(7) Uani 1 1 d .
H2 H 1.382931 0.120332 0.657869 0.042 Uiso 1 1 calc R
C3 C 1.0969(5) 0.2523(4) 0.59171(14) 0.0214(6) Uani 1 1 d .
H3 H 1.139058 0.229242 0.545452 0.026 Uiso 1 1 calc R
C4 C 0.8880(5) 0.3523(4) 0.60527(14) 0.0232(6) Uani 1 1 d .
C5 C 0.6911(5) 0.4285(4) 0.55247(14) 0.0208(6) Uani 1 1 d .
C6 C 0.6201(5) 0.3379(4) 0.48725(14) 0.0216(6) Uani 1 1 d .
C7 C 0.4381(5) 0.4038(4) 0.43583(13) 0.0209(6) Uani 1 1 d .
C8 C 0.1991(6) 0.1629(4) 0.37483(16) 0.0352(7) Uani 1 1 d .
H8A H 0.167357 0.097109 0.328593 0.053 Uiso 1 1 calc GR
H8B H 0.050853 0.227400 0.384818 0.053 Uiso 1 1 calc GR
H8C H 0.250283 0.068422 0.412459 0.053 Uiso 1 1 calc GR

loop_
_atom_site_aniso_label
_atom_site_aniso_U_11
_atom_site_aniso_U_22
_atom_site_aniso_U_33
_atom_site_aniso_U_23
_atom_site_aniso_U_13
_atom_site_aniso_U_12
S1 0.0384(5) 0.0420(5) 0.0258(4) -0.0043(3) -0.0023(3) 0.0067(4)
F1 0.0322(9) 0.0238(8) 0.0297(9) -0.0053(7) 0.0016(7) 0.0081(7)
O1 0.0281(10) 0.0247(10) 0.0195(10) -0.0038(8) 0.0037(8) -0.0036(8)
C1 0.0375(17) 0.0368(17) 0.0310(17) 0.0021(14) -0.0097(14) -0.0022(14)
C2 0.0212(15) 0.0335(17) 0.049(2) 0.0041(15) 0.0006(14) -0.0012(13)
C3 0.0186(13) 0.0215(14) 0.0234(14) 0.0027(11) -0.0002(10) -0.0006(11)
C4 0.0255(15) 0.0199(14) 0.0236(15) 0.0012(11) 0.0018(11) -0.0051(11)
C5 0.0220(14) 0.0199(13) 0.0206(13) 0.0025(11) 0.0035(11) -0.0017(11)
C6 0.0223(14) 0.0175(13) 0.0255(15) -0.0003(11) 0.0053(11) 0.0019(11)
C7 0.0249(14) 0.0214(13) 0.0174(13) -0.0013(11) 0.0061(11) -0.0055(11)
C8 0.0437(19) 0.0315(16) 0.0307(17) -0.0067(13) 0.0056(14) -0.0128(14)

loop_
_atom_type_symbol
_atom_type_description
_atom_type_scat_dispersion_real
_atom_type_scat_dispersion_imag
_atom_type_scat_source
C C 0.0033 0.0016 'International Tables Vol C Tables 4.2.6.8 and 6.1.1.4'
H H 0.0000 0.0000 'International Tables Vol C Tables 4.2.6.8 and 6.1.1.4'
F F 0.0171 0.0103 'International Tables Vol C Tables 4.2.6.8 and 6.1.1.4'
O O 0.0106 0.0060 'International Tables Vol C Tables 4.2.6.8 and 6.1.1.4'
S S 0.1246 0.1234 'International Tables Vol C Tables 4.2.6.8 and 6.1.1.4'

loop_
_geom_angle_atom_site_label_1
_geom_angle_atom_site_label_2
_geom_angle_atom_site_label_3
_geom_angle
_geom_angle_site_symmetry_1
_geom_angle_site_symmetry_3
C1 S1 C4 92.29(14) . .
C7 O1 C8 112.4(2) . .
S1 C1 H1 123.8 . .
C2 C1 S1 112.4(2) . .
C2 C1 H1 123.8 . .
C1 C2 H2 123.1 . .
C1 C2 C3 113.9(3) . .
C3 C2 H2 123.1 . .
C2 C3 H3 124.5 . .
C4 C3 C2 110.9(3) . .
C4 C3 H3 124.5 . .
C3 C4 S1 110.48(19) . .
C3 C4 C5 127.5(2) . .
C5 C4 S1 122.0(2) . .
C6 C5 C4 122.0(2) . .
C6 C5 C7 115.3(2) . 3_666
C7 C5 C4 122.7(2) 3_666 .
F1 C6 C5 119.1(2) . .
F1 C6 C7 116.6(2) . .
C7 C6 C5 124.3(2) . .
O1 C7 C5 120.8(2) . 3_666
O1 C7 C6 118.8(2) . .
C6 C7 C5 120.4(2) . 3_666
O1 C8 H8A 109.5 . .
O1 C8 H8B 109.5 . .
O1 C8 H8C 109.5 . .
H8A C8 H8B 109.5 . .
H8A C8 H8C 109.5 . .
H8B C8 H8C 109.5 . .

loop_
_geom_bond_atom_site_label_1
_geom_bond_atom_site_label_2
_geom_bond_distance
_geom_bond_site_symmetry_2
S1 C1 1.695(3) .
S1 C4 1.726(3) .
F1 C6 1.360(3) .
O1 C7 1.375(3) .
O1 C8 1.439(3) .
C1 H1 0.9500 .
C1 C2 1.346(4) .
C2 H2 0.9500 .
C2 C3 1.417(4) .
C3 H3 0.9500 .
C3 C4 1.408(4) .
C4 C5 1.474(4) .
C5 C6 1.391(4) .
C5 C7 1.402(4) 3_666
C6 C7 1.380(4) .
C8 H8A 0.9800 .
C8 H8B 0.9800 .
C8 H8C 0.9800 .
